data_1529799
loop_
_publ_author_name
'Delage, C.'
'Goursolle, M.'
'Carpy, A.'

_publ_section_title
;
 The Te O2 - Se O2 system. Crystal structure of Te2 Se2 O8.
;
_journal_name_full
;
Comptes Rendus Hebdomadaires des Seances de l'Academie des Sciences, Serie C, 
Sciences Chimiques (1966-)
;
_journal_page_first 981
_journal_page_last 983
_journal_volume 295
_journal_year 1982
_chemical_formula_sum 'O8 Se2 Te2'
_chemical_name_systematic 'Te2 Se2 O8'
_space_group_IT_number 1
_symmetry_space_group_name_Hall 'P 1'
_symmetry_space_group_name_H-M 'P 1'
_cell_angle_alpha 116.79
_cell_angle_beta 106.78
_cell_angle_gamma 90.71
_cell_formula_units_Z 1
_cell_length_a 4.356
_cell_length_b 6.701
_cell_length_c 7.385
_cell_volume 181.654
_citation_journal_id_ASTM CHDCAQ
_cod_data_source_file Delage_CHDCAQ_1982_941.cif
_cod_data_source_block O8Se2Te2
_cod_original_cell_volume 181.6542
_cod_database_code 1529799

loop_
_symmetry_equiv_pos_as_xyz
x,y,z

loop_
_atom_site_label
_atom_site_type_symbol
_atom_site_fract_x
_atom_site_fract_y
_atom_site_fract_z
_atom_site_occupancy
_atom_site_U_iso_or_equiv
O5 O-2 0.358 0.786 0.207 1 0.0
Te1 Te+4 0.3593 0.113 0.2257 1 0.0
O3 O-2 0.832 0.251 0.494 1 0.0
O1 O-2 0.695 0.057 0.1 1 0.0
O2 O-2 0.353 0.422 0.22 1 0.0
O6 O-2 0.84 0.758 0.508 1 0.0
Se1 Se+4 0.8841 0.373 0.7582 1 0.0
Te2 Te+4 -0.3636 -0.1098 -0.2202 1 0.0
O8 O-2 0.098 0.958 0.906 1 0.0
O7 O-2 0.644 0.578 0.787 1 0.0
O4 O-2 0.626 0.195 0.769 1 0.0
Se2 Se+4 0.6283 0.6174 0.2464 1 0.0
